data_7034604
loop_
_publ_author_name
'Kalden, Diana'
'Krieck, Sven'
'G\"orls, Helmar'
'Westerhausen, Matthias'

_publ_section_title
;
 1,3-Bis(2,4,6-trimethylphenyl)triazenides of potassium, magnesium,
 calcium, and strontium.
;
_journal_issue 17
_journal_name_full 'Dalton transactions (Cambridge, England : 2003)'
_journal_page_first 8089
_journal_page_last 8099
_journal_paper_doi 10.1039/c5dt00595g
_journal_volume 44
_journal_year 2015
_chemical_formula_moiety 'C18 H23 N3'
_chemical_formula_sum 'C18 H23 N3'
_chemical_formula_weight 281.39
_space_group_IT_number 14
_symmetry_cell_setting monoclinic
_symmetry_space_group_name_Hall '-P 2ybc'
_symmetry_space_group_name_H-M 'P 1 21/c 1'
_atom_sites_solution_hydrogens mixed
_atom_sites_solution_primary direct
_atom_sites_solution_secondary difmap
_audit_creation_method SHELXL-97
_audit_update_record
;
2015-02-09 deposited with the CCDC.
2015-03-25 downloaded from the CCDC.
;
_cell_angle_alpha 90.00
_cell_angle_beta 96.330(2)
_cell_angle_gamma 90.00
_cell_formula_units_Z 4
_cell_length_a 8.4016(3)
_cell_length_b 22.3568(7)
_cell_length_c 8.8088(2)
_cell_measurement_temperature 133(2)
_cell_volume 1644.49(9)
_computing_cell_refinement DENZO
_computing_data_collection COLLECT
_computing_data_reduction DENZO
_computing_molecular_graphics SHELXTL/PC
_computing_publication_material SHELXL-97
_computing_structure_refinement 'SHELXL-97 (Sheldrick, 2008)'
_computing_structure_solution 'SHELXS-97 (Sheldrick, 2008)'
_diffrn_ambient_temperature 133(2)
_diffrn_measured_fraction_theta_full 0.995
_diffrn_measured_fraction_theta_max 0.995
_diffrn_measurement_device_type KappaCCD
_diffrn_measurement_method 'phi- + omega-scan'
_diffrn_radiation_monochromator graphite
_diffrn_radiation_source 'fine-focus sealed tube'
_diffrn_radiation_type MoK\a
_diffrn_radiation_wavelength 0.71073
_diffrn_reflns_av_R_equivalents 0.0288
_diffrn_reflns_av_sigmaI/netI 0.0240
_diffrn_reflns_limit_h_max 10
_diffrn_reflns_limit_h_min -10
_diffrn_reflns_limit_k_max 28
_diffrn_reflns_limit_k_min -29
_diffrn_reflns_limit_l_max 11
_diffrn_reflns_limit_l_min -11
_diffrn_reflns_number 12568
_diffrn_reflns_theta_full 27.51
_diffrn_reflns_theta_max 27.51
_diffrn_reflns_theta_min 2.50
_exptl_absorpt_coefficient_mu 0.068
_exptl_absorpt_correction_T_max 0.7456
_exptl_absorpt_correction_T_min 0.6660
_exptl_absorpt_correction_type multi-scan
_exptl_absorpt_process_details 'SADABS, Bruker-AXS, 2002'
_exptl_crystal_colour colourless
_exptl_crystal_density_diffrn 1.137
_exptl_crystal_density_method 'not measured'
_exptl_crystal_description prism
_exptl_crystal_F_000 608
_exptl_crystal_size_max 0.042
_exptl_crystal_size_mid 0.038
_exptl_crystal_size_min 0.034
_refine_diff_density_max 0.296
_refine_diff_density_min -0.270
_refine_diff_density_rms 0.044
_refine_ls_extinction_method none
_refine_ls_goodness_of_fit_ref 1.118
_refine_ls_hydrogen_treatment mixed
_refine_ls_matrix_type full
_refine_ls_number_parameters 260
_refine_ls_number_reflns 3757
_refine_ls_number_restraints 0
_refine_ls_restrained_S_all 1.118
_refine_ls_R_factor_all 0.0639
_refine_ls_R_factor_gt 0.0533
_refine_ls_shift/su_max 0.023
_refine_ls_shift/su_mean 0.000
_refine_ls_structure_factor_coef Fsqd
_refine_ls_weighting_details 'calc w=1/[\s^2^(Fo^2^)+(0.0676P)^2^+0.7074P] where P=(Fo^2^+2Fc^2^)/3'
_refine_ls_weighting_scheme calc
_refine_ls_wR_factor_gt 0.1448
_refine_ls_wR_factor_ref 0.1522
_reflns_number_gt 3220
_reflns_number_total 3757
_reflns_threshold_expression >2sigma(I)
_cod_data_source_file c5dt00595g1.cif
_cod_data_source_block FO5493
_cod_depositor_comments 'Adding full bibliography for 7034604--7034610.cif.'
_cod_original_sg_symbol_H-M 'P 21/c'
_cod_database_code 7034604
_publcif_datablock.id {c54ee472-c6eb-4ad0-af1c-2529711db1b3}

loop_
_symmetry_equiv_pos_as_xyz
'x, y, z'
'-x, y+1/2, -z+1/2'
'-x, -y, -z'
'x, -y-1/2, z-1/2'

loop_
_atom_site_label
_atom_site_type_symbol
_atom_site_fract_x
_atom_site_fract_y
_atom_site_fract_z
_atom_site_U_iso_or_equiv
_atom_site_adp_type
_atom_site_occupancy
_atom_site_symmetry_multiplicity
_atom_site_calc_flag
_atom_site_refinement_flags
N1 N 0.75770(15) 0.69113(5) 0.46837(13) 0.0236(3) Uani 1 1 d .
N2 N 0.78189(15) 0.70005(5) 0.33066(13) 0.0245(3) Uani 1 1 d .
N3 N 0.72671(16) 0.75213(6) 0.27385(14) 0.0271(3) Uani 1 1 d .
H1N3 H 0.731(2) 0.7566(9) 0.175(2) 0.037(5) Uiso 1 1 d .
C1 C 0.82869(17) 0.63606(6) 0.52715(15) 0.0233(3) Uani 1 1 d .
C2 C 0.72799(18) 0.59161(7) 0.57406(16) 0.0259(3) Uani 1 1 d .
C3 C 0.7969(2) 0.54079(7) 0.64583(17) 0.0297(3) Uani 1 1 d .
H3 H 0.722(2) 0.5103(8) 0.680(2) 0.032(5) Uiso 1 1 d .
C4 C 0.9616(2) 0.53338(7) 0.67259(17) 0.0297(3) Uani 1 1 d .
C5 C 1.05835(19) 0.57773(7) 0.62247(18) 0.0309(3) Uani 1 1 d .
H5 H 1.175(3) 0.5727(9) 0.640(2) 0.047(6) Uiso 1 1 d .
C6 C 0.99575(18) 0.62914(7) 0.54931(17) 0.0280(3) Uani 1 1 d .
C7 C 0.54866(19) 0.59768(8) 0.5448(2) 0.0335(4) Uani 1 1 d .
H7C H 0.4977 0.5653 0.5970 0.050 Uiso 1 1 calc R
H7B H 0.5156 0.5953 0.4347 0.050 Uiso 1 1 calc R
H7A H 0.5160 0.6363 0.5836 0.050 Uiso 1 1 calc R
C8 C 1.0334(3) 0.47872(8) 0.7541(2) 0.0387(4) Uani 1 1 d .
H8C H 1.051(3) 0.4848(11) 0.859(3) 0.060(7) Uiso 1 1 d .
H8B H 1.123(3) 0.4655(12) 0.715(3) 0.067(7) Uiso 1 1 d .
H8A H 0.960(4) 0.4427(14) 0.745(3) 0.086(9) Uiso 1 1 d .
C9 C 1.1059(2) 0.67507(9) 0.4943(3) 0.0425(4) Uani 1 1 d .
H9C H 1.101(3) 0.6772(10) 0.378(3) 0.057(6) Uiso 1 1 d .
H9B H 1.218(3) 0.6686(10) 0.534(3) 0.053(6) Uiso 1 1 d .
H9A H 1.081(3) 0.7142(12) 0.521(3) 0.062(7) Uiso 1 1 d .
C10 C 0.63498(18) 0.79423(6) 0.35084(15) 0.0242(3) Uani 1 1 d .
C11 C 0.71274(19) 0.83990(7) 0.43767(16) 0.0268(3) Uani 1 1 d .
C12 C 0.6179(2) 0.88234(7) 0.50185(18) 0.0329(4) Uani 1 1 d .
H12 H 0.670(3) 0.9143(10) 0.565(2) 0.047(6) Uiso 1 1 d .
C13 C 0.4521(2) 0.88021(7) 0.47998(18) 0.0346(4) Uani 1 1 d .
C14 C 0.3787(2) 0.83369(8) 0.39387(18) 0.0324(4) Uani 1 1 d .
H14 H 0.265(3) 0.8315(9) 0.380(2) 0.044(5) Uiso 1 1 d .
C15 C 0.46797(19) 0.78971(7) 0.33009(16) 0.0277(3) Uani 1 1 d .
C16 C 0.8922(2) 0.84404(8) 0.46203(19) 0.0344(4) Uani 1 1 d .
H16A H 0.9284 0.8763 0.3989 0.052 Uiso 1 1 calc R
H16B H 0.9389 0.8061 0.4332 0.052 Uiso 1 1 calc R
H16C H 0.9265 0.8524 0.5699 0.052 Uiso 1 1 calc R
C17 C 0.3520(3) 0.92588(11) 0.5528(3) 0.0538(6) Uani 1 1 d .
H17C H 0.417(4) 0.9624(16) 0.587(4) 0.108(11) Uiso 1 1 d .
H17B H 0.268(5) 0.9414(17) 0.488(4) 0.114(12) Uiso 1 1 d .
H17A H 0.311(4) 0.9097(14) 0.649(4) 0.095(10) Uiso 1 1 d .
C18 C 0.3891(2) 0.73857(8) 0.2411(2) 0.0376(4) Uani 1 1 d .
H18C H 0.408(3) 0.7405(10) 0.135(3) 0.051(6) Uiso 1 1 d .
H18B H 0.270(3) 0.7399(10) 0.242(2) 0.051(6) Uiso 1 1 d .
H18A H 0.428(2) 0.6997(10) 0.280(2) 0.043(5) Uiso 1 1 d .

loop_
_atom_site_aniso_label
_atom_site_aniso_U_11
_atom_site_aniso_U_22
_atom_site_aniso_U_33
_atom_site_aniso_U_23
_atom_site_aniso_U_13
_atom_site_aniso_U_12
N1 0.0286(6) 0.0227(6) 0.0200(5) 0.0002(4) 0.0058(4) 0.0013(5)
N2 0.0293(6) 0.0239(6) 0.0209(6) -0.0013(5) 0.0055(5) -0.0003(5)
N3 0.0397(7) 0.0245(6) 0.0184(6) 0.0017(5) 0.0094(5) 0.0050(5)
C1 0.0294(7) 0.0220(7) 0.0191(6) -0.0019(5) 0.0056(5) 0.0026(5)
C2 0.0303(8) 0.0245(7) 0.0240(7) -0.0021(5) 0.0074(5) 0.0010(6)
C3 0.0383(9) 0.0242(7) 0.0277(7) 0.0001(6) 0.0091(6) 0.0007(6)
C4 0.0411(9) 0.0246(7) 0.0236(7) -0.0004(6) 0.0047(6) 0.0070(6)
C5 0.0293(8) 0.0344(8) 0.0290(7) -0.0010(6) 0.0028(6) 0.0067(6)
C6 0.0295(8) 0.0280(7) 0.0267(7) -0.0019(6) 0.0044(6) 0.0003(6)
C7 0.0302(8) 0.0315(8) 0.0398(9) 0.0024(7) 0.0080(6) -0.0008(6)
C8 0.0523(11) 0.0320(9) 0.0315(9) 0.0036(7) 0.0030(8) 0.0132(8)
C9 0.0292(9) 0.0432(11) 0.0549(12) 0.0108(9) 0.0032(8) -0.0044(7)
C10 0.0328(7) 0.0217(7) 0.0192(6) 0.0031(5) 0.0076(5) 0.0027(5)
C11 0.0348(8) 0.0236(7) 0.0224(7) 0.0029(5) 0.0047(6) -0.0007(6)
C12 0.0469(10) 0.0237(7) 0.0285(8) -0.0024(6) 0.0059(7) 0.0011(7)
C13 0.0459(10) 0.0313(8) 0.0284(8) 0.0029(6) 0.0115(7) 0.0113(7)
C14 0.0319(8) 0.0385(9) 0.0276(7) 0.0057(6) 0.0077(6) 0.0057(7)
C15 0.0346(8) 0.0287(7) 0.0203(6) 0.0043(5) 0.0055(6) -0.0001(6)
C16 0.0360(9) 0.0320(8) 0.0353(8) 0.0010(7) 0.0052(6) -0.0045(7)
C17 0.0641(14) 0.0479(12) 0.0514(12) -0.0062(10) 0.0151(11) 0.0244(11)
C18 0.0402(10) 0.0375(9) 0.0344(9) -0.0013(7) 0.0012(7) -0.0068(7)

loop_
_atom_type_symbol
_atom_type_description
_atom_type_scat_dispersion_real
_atom_type_scat_dispersion_imag
_atom_type_scat_source
C C 0.0033 0.0016 'International Tables Vol C Tables 4.2.6.8 and 6.1.1.4'
H H 0.0000 0.0000 'International Tables Vol C Tables 4.2.6.8 and 6.1.1.4'
N N 0.0061 0.0033 'International Tables Vol C Tables 4.2.6.8 and 6.1.1.4'

loop_
_geom_angle_atom_site_label_1
_geom_angle_atom_site_label_2
_geom_angle_atom_site_label_3
_geom_angle
N2 N1 C1 112.03(11)
N1 N2 N3 114.31(12)
N2 N3 C10 125.45(11)
N2 N3 H1N3 114.9(13)
C10 N3 H1N3 118.4(13)
C2 C1 C6 120.61(13)
C2 C1 N1 118.33(13)
C6 C1 N1 120.84(13)
C3 C2 C1 118.61(14)
C3 C2 C7 120.56(14)
C1 C2 C7 120.82(13)
C4 C3 C2 122.06(15)
C4 C3 H3 121.0(11)
C2 C3 H3 116.9(11)
C5 C4 C3 118.00(14)
C5 C4 C8 120.94(16)
C3 C4 C8 121.06(15)
C4 C5 C6 122.26(15)
C4 C5 H5 118.6(12)
C6 C5 H5 119.1(13)
C5 C6 C1 118.44(14)
C5 C6 C9 120.02(15)
C1 C6 C9 121.54(14)
C2 C7 H7C 109.5
C2 C7 H7B 109.5
H7C C7 H7B 109.5
C2 C7 H7A 109.5
H7C C7 H7A 109.5
H7B C7 H7A 109.5
C4 C8 H8C 111.4(15)
C4 C8 H8B 112.8(16)
H8C C8 H8B 112(2)
C4 C8 H8A 113.6(17)
H8C C8 H8A 103(2)
H8B C8 H8A 103(2)
C6 C9 H9C 113.3(13)
C6 C9 H9B 112.8(13)
H9C C9 H9B 107.3(18)
C6 C9 H9A 113.3(15)
H9C C9 H9A 103.1(19)
H9B C9 H9A 106(2)
C11 C10 C15 121.82(13)
C11 C10 N3 119.77(13)
C15 C10 N3 118.33(13)
C10 C11 C12 117.75(15)
C10 C11 C16 121.70(14)
C12 C11 C16 120.55(14)
C13 C12 C11 121.96(15)
C13 C12 H12 118.8(13)
C11 C12 H12 119.2(13)
C12 C13 C14 118.68(14)
C12 C13 C17 121.06(18)
C14 C13 C17 120.22(18)
C13 C14 C15 121.49(15)
C13 C14 H14 119.1(13)
C15 C14 H14 119.4(13)
C14 C15 C10 118.26(14)
C14 C15 C18 121.54(15)
C10 C15 C18 120.20(14)
C11 C16 H16A 109.5
C11 C16 H16B 109.5
H16A C16 H16B 109.5
C11 C16 H16C 109.5
H16A C16 H16C 109.5
H16B C16 H16C 109.5
C13 C17 H17C 111(2)
C13 C17 H17B 114(2)
H17C C17 H17B 103(3)
C13 C17 H17A 111.7(17)
H17C C17 H17A 105(3)
H17B C17 H17A 110(3)
C15 C18 H18C 111.2(13)
C15 C18 H18B 111.1(13)
H18C C18 H18B 105.8(18)
C15 C18 H18A 112.4(12)
H18C C18 H18A 107.3(18)
H18B C18 H18A 108.8(17)

loop_
_geom_bond_atom_site_label_1
_geom_bond_atom_site_label_2
_geom_bond_distance
N1 N2 1.2677(16)
N1 C1 1.4391(18)
N2 N3 1.3303(17)
N3 C10 1.4336(18)
N3 H1N3 0.88(2)
C1 C2 1.397(2)
C1 C6 1.404(2)
C2 C3 1.395(2)
C2 C7 1.506(2)
C3 C4 1.388(2)
C3 H3 0.995(19)
C4 C5 1.385(2)
C4 C8 1.509(2)
C5 C6 1.392(2)
C5 H5 0.98(2)
C6 C9 1.498(2)
C7 H7C 0.9800
C7 H7B 0.9800
C7 H7A 0.9800
C8 H8C 0.93(3)
C8 H8B 0.91(3)
C8 H8A 1.01(3)
C9 H9C 1.02(2)
C9 H9B 0.98(2)
C9 H9A 0.94(3)
C10 C11 1.394(2)
C10 C15 1.399(2)
C11 C12 1.398(2)
C11 C16 1.502(2)
C12 C13 1.386(3)
C12 H12 0.98(2)
C13 C14 1.391(2)
C13 C17 1.510(2)
C14 C15 1.392(2)
C14 H14 0.95(2)
C15 C18 1.499(2)
C16 H16A 0.9800
C16 H16B 0.9800
C16 H16C 0.9800
C17 H17C 1.01(4)
C17 H17B 0.93(4)
C17 H17A 1.02(3)
C18 H18C 0.96(2)
C18 H18B 1.00(2)
C18 H18A 0.98(2)
